data_7043418
loop_
_publ_author_name
'Beltr\'an, Tom\'as F.'
'Zaragoza, Guillermo'
'Delaude, Lionel'

_publ_section_title
;
 Synthesis and complexation of superbulky imidazolium-2-dithiocarboxylate
 ligands
;
_journal_name_full 'Dalton Trans.'
_journal_paper_doi 10.1039/C7DT01889D
_journal_year 2017
_chemical_formula_moiety 'C73 H56 Br N2 O3 Re S2, 0.5(C6 H14)'
_chemical_formula_sum 'C76 H63 Br N2 O3 Re S2'
_chemical_formula_weight 1382.51
_space_group_crystal_system monoclinic
_space_group_IT_number 14
_space_group_name_Hall '-P 2yn'
_space_group_name_H-M_alt 'P 1 21/n 1'
_symmetry_space_group_name_Hall '-P 2yn'
_symmetry_space_group_name_H-M 'P 1 21/n 1'
_atom_sites_solution_hydrogens geom
_audit_conform_dict_location ftp://ftp.iucr.org/pub/cif_core.dic
_audit_conform_dict_name cif_core.dic
_audit_conform_dict_version 2.4.3
_audit_creation_date 2017-04-07T11:24:02-00:00
_audit_creation_method 'WinGX routine CIF_UPDATE'
_audit_update_record
;
2017-05-08 deposited with the CCDC.
2017-06-23 downloaded from the CCDC.
;
_cell_angle_alpha 90
_cell_angle_beta 104.971(2)
_cell_angle_gamma 90
_cell_formula_units_Z 4
_cell_length_a 13.0675(6)
_cell_length_b 22.5430(11)
_cell_length_c 22.5273(11)
_cell_measurement_reflns_used 1903
_cell_measurement_temperature 100(2)
_cell_measurement_theta_max 26.41
_cell_measurement_theta_min 2.74
_cell_measurement_wavelength 0.71073
_cell_volume 6410.9(5)
_computing_cell_refinement 'APPEX2v2014.11-0 (BRUKER AXS, 2005)'
_computing_data_collection 'APPEX2v2014.11-0 (BRUKER AXS, 2005)'
_computing_data_reduction 'APPEX2v2014.11-0 (BRUKER AXS, 2005)'
_computing_molecular_graphics 'Ortep for Windows (Farrugia, 2012)'
_computing_publication_material 'WinGX publication routines (Farrugia, 2012)'
_computing_structure_refinement 'SHELXL-2014/6 (Sheldrick, 2014)'
_computing_structure_solution 'DIRDIF2008 (Beurskens et al, 2008)'
_diffrn_ambient_temperature 100(2)
_diffrn_measured_fraction_theta_full 0.999
_diffrn_measured_fraction_theta_max 1
_diffrn_measurement_device 'four-circle diffractometer'
_diffrn_measurement_device_type 'BRUKER APPEX-II CCD'
_diffrn_measurement_method 'omega and phi scans'
_diffrn_radiation_monochromator graphite
_diffrn_radiation_probe x-ray
_diffrn_radiation_source 'fine-focus sealed tube'
_diffrn_radiation_type MoK\a
_diffrn_radiation_wavelength 0.7107
_diffrn_reflns_av_R_equivalents 0.0543
_diffrn_reflns_av_unetI/netI 0.044
_diffrn_reflns_Laue_measured_fraction_full 0.999
_diffrn_reflns_Laue_measured_fraction_max 1
_diffrn_reflns_limit_h_max 17
_diffrn_reflns_limit_h_min -16
_diffrn_reflns_limit_k_max 30
_diffrn_reflns_limit_k_min -30
_diffrn_reflns_limit_l_max 25
_diffrn_reflns_limit_l_min -30
_diffrn_reflns_number 126657
_diffrn_reflns_point_group_measured_fraction_full 0.999
_diffrn_reflns_point_group_measured_fraction_max 1
_diffrn_reflns_theta_full 25.242
_diffrn_reflns_theta_max 29.13
_diffrn_reflns_theta_min 1.807
_exptl_absorpt_coefficient_mu 2.634
_exptl_absorpt_correction_T_max 0.7146
_exptl_absorpt_correction_T_min 0.6035
_exptl_absorpt_correction_type multi-scan
_exptl_absorpt_process_details 'BRUKER SADABS'
_exptl_crystal_colour Black
_exptl_crystal_density_diffrn 1.432
_exptl_crystal_density_method 'not measured'
_exptl_crystal_description prism
_exptl_crystal_F_000 2796
_exptl_crystal_size_max 0.25
_exptl_crystal_size_mid 0.11
_exptl_crystal_size_min 0.1
_refine_diff_density_max 1.092
_refine_diff_density_min -0.837
_refine_diff_density_rms 0.094
_refine_ls_extinction_method none
_refine_ls_goodness_of_fit_ref 1.024
_refine_ls_hydrogen_treatment constr
_refine_ls_matrix_type full
_refine_ls_number_constraints 0
_refine_ls_number_parameters 806
_refine_ls_number_reflns 17236
_refine_ls_number_restraints 36
_refine_ls_restrained_S_all 1.023
_refine_ls_R_factor_all 0.0502
_refine_ls_R_factor_gt 0.0316
_refine_ls_shift/su_max 0.004
_refine_ls_shift/su_mean 0
_refine_ls_structure_factor_coef Fsqd
_refine_ls_weighting_details 'w=1/[\s^2^(Fo^2^)+(0.0205P)^2^+5.4504P] where P=(Fo^2^+2Fc^2^)/3'
_refine_ls_weighting_scheme calc
_refine_ls_wR_factor_gt 0.0562
_refine_ls_wR_factor_ref 0.0605
_reflns_Friedel_coverage 0
_reflns_number_gt 13695
_reflns_number_total 17236
_reflns_threshold_expression 'I > 2\s(I)'
_cod_data_source_file c7dt01889d2.cif
_cod_data_source_block shelx
_cod_database_code 7043418
_shelx_estimated_absorpt_t_min 0.559
_shelx_estimated_absorpt_t_max 0.779

loop_
_space_group_symop_operation_xyz
'x, y, z'
'-x+1/2, y+1/2, -z+1/2'
'-x, -y, -z'
'x-1/2, -y-1/2, z-1/2'

loop_
_atom_site_label
_atom_site_type_symbol
_atom_site_fract_x
_atom_site_fract_y
_atom_site_fract_z
_atom_site_U_iso_or_equiv
_atom_site_adp_type
_atom_site_occupancy
_atom_site_site_symmetry_order
_atom_site_calc_flag
_atom_site_refinement_flags_posn
_atom_site_refinement_flags_adp
_atom_site_refinement_flags_occupancy
_atom_site_disorder_assembly
_atom_site_disorder_group
C1 C 0.87439(17) 0.19719(10) 0.26563(10) 0.0126(5) Uani 1 1 d . . . . .
C2 C 0.92522(17) 0.22375(9) 0.32511(10) 0.0111(4) Uani 1 1 d . . . . .
C3 C 1.02892(18) 0.23651(10) 0.41997(11) 0.0143(5) Uani 1 1 d . . . . .
H3 H 1.0794 0.2292 0.4579 0.017 Uiso 1 1 calc R U . . .
C4 C 0.97473(17) 0.28732(10) 0.40306(10) 0.0139(5) Uani 1 1 d . . . . .
H4 H 0.9794 0.3222 0.4272 0.017 Uiso 1 1 calc R U . . .
C5 C 1.02895(17) 0.13564(10) 0.37327(10) 0.0126(4) Uani 1 1 d . . . . .
C6 C 0.97212(17) 0.09502(10) 0.39906(10) 0.0116(4) Uani 1 1 d . . . . .
C7 C 0.99145(17) 0.03500(10) 0.39181(10) 0.0136(5) Uani 1 1 d . . . . .
H7 H 0.9539 0.0062 0.4087 0.016 Uiso 1 1 calc R U . . .
C8 C 1.06459(18) 0.01639(10) 0.36042(11) 0.0156(5) Uani 1 1 d . . . . .
C9 C 1.12545(18) 0.05904(10) 0.34067(11) 0.0161(5) Uani 1 1 d . . . . .
H9 H 1.1793 0.0465 0.3221 0.019 Uiso 1 1 calc R U . . .
C10 C 1.10999(17) 0.11912(10) 0.34723(11) 0.0140(5) Uani 1 1 d . . . . .
C11 C 0.90087(17) 0.11716(10) 0.43833(11) 0.0133(5) Uani 1 1 d . . . . .
H11 H 0.8693 0.1553 0.4195 0.016 Uiso 1 1 calc R U . . .
C12 C 0.97028(19) 0.13261(10) 0.50227(11) 0.0167(5) Uani 1 1 d . . . . .
C13 C 0.9418(2) 0.17956(12) 0.53445(12) 0.0283(6) Uani 1 1 d . . . . .
H13 H 0.8776 0.2003 0.5176 0.034 Uiso 1 1 calc R U . . .
C14 C 1.0064(3) 0.19662(14) 0.59122(14) 0.0416(8) Uani 1 1 d . . . . .
H14 H 0.9859 0.2288 0.6129 0.05 Uiso 1 1 calc R U . . .
C15 C 1.0998(3) 0.16706(15) 0.61603(13) 0.0408(9) Uani 1 1 d . . . . .
H15 H 1.1436 0.1788 0.6548 0.049 Uiso 1 1 calc R U . . .
C16 C 1.1295(2) 0.12072(14) 0.58491(13) 0.0327(7) Uani 1 1 d . . . . .
H16 H 1.1941 0.1004 0.6021 0.039 Uiso 1 1 calc R U . . .
C17 C 1.06542(19) 0.10327(12) 0.52824(11) 0.0215(5) Uani 1 1 d . . . . .
H17 H 1.0866 0.071 0.507 0.026 Uiso 1 1 calc R U . . .
C18 C 0.80838(17) 0.07615(10) 0.43838(11) 0.0151(5) Uani 1 1 d . . . . .
C19 C 0.8054(2) 0.04020(11) 0.48733(13) 0.0247(6) Uani 1 1 d . . . . .
H19 H 0.8635 0.0404 0.5229 0.03 Uiso 1 1 calc R U . . .
C20 C 0.7189(2) 0.00358(12) 0.48580(14) 0.0313(7) Uani 1 1 d . . . . .
H20 H 0.7184 -0.021 0.52 0.038 Uiso 1 1 calc R U . . .
C21 C 0.6345(2) 0.00309(13) 0.43472(14) 0.0320(7) Uani 1 1 d . . . . .
H21 H 0.5753 -0.0218 0.4335 0.038 Uiso 1 1 calc R U . . .
C22 C 0.6356(2) 0.03875(13) 0.38538(14) 0.0325(7) Uani 1 1 d . . . . .
H22 H 0.5774 0.0382 0.3499 0.039 Uiso 1 1 calc R U . . .
C23 C 0.7215(2) 0.07564(12) 0.38708(12) 0.0242(6) Uani 1 1 d . . . . .
H23 H 0.7211 0.1007 0.3531 0.029 Uiso 1 1 calc R U . . .
C24 C 1.0788(2) -0.04832(10) 0.34816(12) 0.0212(5) Uani 1 1 d . . . . .
H24A H 1.0601 -0.0553 0.3037 0.032 Uiso 1 1 calc R U . . .
H24B H 1.0328 -0.0721 0.3669 0.032 Uiso 1 1 calc R U . . .
H24C H 1.1528 -0.0596 0.3659 0.032 Uiso 1 1 calc R U . . .
C25 C 1.18287(18) 0.16530(10) 0.33047(11) 0.0161(5) Uani 1 1 d . . . . .
H25 H 1.1376 0.2005 0.3144 0.019 Uiso 1 1 calc R U . . .
C26 C 1.26536(18) 0.18631(10) 0.38803(12) 0.0178(5) Uani 1 1 d . . . . .
C27 C 1.27191(19) 0.16421(12) 0.44631(12) 0.0238(6) Uani 1 1 d . . . . .
H27 H 1.2258 0.1331 0.4513 0.029 Uiso 1 1 calc R U . . .
C28 C 1.3449(2) 0.18676(12) 0.49766(13) 0.0282(6) Uani 1 1 d . . . . .
H28 H 1.3477 0.1713 0.5373 0.034 Uiso 1 1 calc R U . . .
C29 C 1.4130(2) 0.23144(12) 0.49104(13) 0.0293(6) Uani 1 1 d . . . . .
H29 H 1.4625 0.2472 0.526 0.035 Uiso 1 1 calc R U . . .
C30 C 1.4087(2) 0.25314(12) 0.43310(14) 0.0304(7) Uani 1 1 d . . . . .
H30 H 1.4561 0.2836 0.4283 0.037 Uiso 1 1 calc R U . . .
C31 C 1.3361(2) 0.23092(11) 0.38204(13) 0.0247(6) Uani 1 1 d . . . . .
H31 H 1.3342 0.2462 0.3425 0.03 Uiso 1 1 calc R U . . .
C32 C 1.22932(19) 0.14440(11) 0.27871(12) 0.0190(5) Uani 1 1 d . . . . .
C33 C 1.1683(2) 0.14802(12) 0.21855(13) 0.0275(6) Uani 1 1 d . . . . .
H33 H 1.0999 0.1656 0.2102 0.033 Uiso 1 1 calc R U . . .
C34 C 1.2054(2) 0.12645(14) 0.17058(14) 0.0372(7) Uani 1 1 d . . . . .
H34 H 1.1621 0.1286 0.1297 0.045 Uiso 1 1 calc R U . . .
C35 C 1.3055(2) 0.10173(13) 0.18201(15) 0.0359(7) Uani 1 1 d . . . . .
H35 H 1.3315 0.0873 0.1491 0.043 Uiso 1 1 calc R U . . .
C36 C 1.3668(2) 0.09822(12) 0.24142(15) 0.0329(7) Uani 1 1 d . . . . .
H36 H 1.4355 0.0811 0.2494 0.039 Uiso 1 1 calc R U . . .
C37 C 1.3300(2) 0.11923(11) 0.28990(13) 0.0246(6) Uani 1 1 d . . . . .
H37 H 1.3733 0.1165 0.3308 0.029 Uiso 1 1 calc R U . . .
C38 C 0.85442(17) 0.32917(9) 0.30981(10) 0.0129(5) Uani 1 1 d . . . . .
C39 C 0.74677(17) 0.33698(10) 0.30575(10) 0.0132(5) Uani 1 1 d . . . . .
C40 C 0.70118(19) 0.38851(10) 0.27682(11) 0.0167(5) Uani 1 1 d . . . . .
H40 H 0.6281 0.3955 0.2732 0.02 Uiso 1 1 calc R U . . .
C41 C 0.75783(19) 0.43007(10) 0.25303(11) 0.0174(5) Uani 1 1 d . . . . .
C42 C 0.86392(18) 0.41923(10) 0.25660(11) 0.0173(5) Uani 1 1 d . . . . .
H42 H 0.9025 0.4467 0.2388 0.021 Uiso 1 1 calc R U . . .
C43 C 0.91450(18) 0.36899(10) 0.28568(11) 0.0153(5) Uani 1 1 d . . . . .
C44 C 0.68197(18) 0.29199(10) 0.33145(11) 0.0158(5) Uani 1 1 d . . . . .
H44 H 0.7026 0.2518 0.3198 0.019 Uiso 1 1 calc R U . . .
C45 C 0.7055(2) 0.29320(13) 0.40122(12) 0.0251(6) Uani 1 1 d . U . . .
C46 C 0.6784(11) 0.2386(7) 0.4272(6) 0.026(2) Uani 0.64(4) 1 d . . P A 1
H46 H 0.6554 0.2048 0.4022 0.031 Uiso 0.64(4) 1 calc R U P A 1
C47 C 0.6871(10) 0.2372(8) 0.4896(7) 0.040(3) Uani 0.64(4) 1 d . . P A 1
H47 H 0.6677 0.2021 0.5073 0.048 Uiso 0.64(4) 1 calc R U P A 1
C48 C 0.7231(13) 0.2855(9) 0.5268(6) 0.045(4) Uani 0.64(4) 1 d . . P A 1
H48 H 0.7299 0.2835 0.5697 0.054 Uiso 0.64(4) 1 calc R U P A 1
C49 C 0.7493(14) 0.3370(9) 0.5004(6) 0.049(4) Uani 0.64(4) 1 d . . P A 1
H49 H 0.7704 0.3707 0.5261 0.059 Uiso 0.64(4) 1 calc R U P A 1
C50 C 0.7463(3) 0.34234(15) 0.43601(14) 0.0394(8) Uani 1 1 d . U . . .
H50 H 0.7703 0.3766 0.4191 0.047 Uiso 1 1 calc R U . A 1
C51 C 0.56299(18) 0.29865(11) 0.30255(11) 0.0174(5) Uani 1 1 d . . . . .
C52 C 0.5046(2) 0.34268(11) 0.32247(12) 0.0219(5) Uani 1 1 d . . . . .
H52 H 0.5376 0.3669 0.3565 0.026 Uiso 1 1 calc R U . . .
C53 C 0.3981(2) 0.35121(12) 0.29259(14) 0.0289(6) Uani 1 1 d . . . . .
H53 H 0.3593 0.382 0.3056 0.035 Uiso 1 1 calc R U . . .
C54 C 0.3493(2) 0.31530(14) 0.24457(13) 0.0317(7) Uani 1 1 d . . . . .
H54 H 0.2768 0.3215 0.2241 0.038 Uiso 1 1 calc R U . . .
C55 C 0.4052(2) 0.27019(14) 0.22599(13) 0.0317(7) Uani 1 1 d . . . . .
H55 H 0.3705 0.2444 0.1937 0.038 Uiso 1 1 calc R U . . .
C56 C 0.5126(2) 0.26235(12) 0.25452(12) 0.0238(6) Uani 1 1 d . . . . .
H56 H 0.5512 0.2319 0.2408 0.029 Uiso 1 1 calc R U . . .
C57 C 0.7068(2) 0.48640(11) 0.22503(13) 0.0248(6) Uani 1 1 d . . . . .
H57A H 0.6953 0.4847 0.1803 0.037 Uiso 1 1 calc R U . . .
H57B H 0.753 0.52 0.2414 0.037 Uiso 1 1 calc R U . . .
H57C H 0.6386 0.4914 0.235 0.037 Uiso 1 1 calc R U . . .
C58 C 1.03322(17) 0.36126(11) 0.29423(11) 0.0178(5) Uani 1 1 d . . . . .
H58 H 1.0481 0.3179 0.3006 0.021 Uiso 1 1 calc R U . . .
C59 C 1.09727(19) 0.39241(12) 0.35214(12) 0.0227(6) Uani 1 1 d . . . . .
C60 C 1.0633(2) 0.44341(13) 0.37519(14) 0.0332(7) Uani 1 1 d . . . . .
H60 H 0.9973 0.4607 0.3546 0.04 Uiso 1 1 calc R U . . .
C61 C 1.1253(3) 0.46977(15) 0.42843(14) 0.0426(8) Uani 1 1 d . . . . .
H61 H 1.1014 0.5048 0.444 0.051 Uiso 1 1 calc R U . . .
C62 C 1.2206(3) 0.44512(18) 0.45826(14) 0.0472(9) Uani 1 1 d . . . . .
H62 H 1.2628 0.4633 0.4944 0.057 Uiso 1 1 calc R U . . .
C63 C 1.2553(2) 0.39424(17) 0.43604(14) 0.0427(9) Uani 1 1 d . . . . .
H63 H 1.3212 0.3771 0.457 0.051 Uiso 1 1 calc R U . . .
C64 C 1.1945(2) 0.36808(14) 0.38334(13) 0.0311(7) Uani 1 1 d . . . . .
H64 H 1.219 0.333 0.3681 0.037 Uiso 1 1 calc R U . . .
C65 C 1.06602(18) 0.37854(11) 0.23640(12) 0.0179(5) Uani 1 1 d . . . . .
C66 C 1.1128(2) 0.43263(11) 0.23019(13) 0.0240(6) Uani 1 1 d . . . . .
H66 H 1.1278 0.4599 0.2634 0.029 Uiso 1 1 calc R U . . .
C67 C 1.1378(2) 0.44722(13) 0.17554(14) 0.0313(7) Uani 1 1 d . . . . .
H67 H 1.1688 0.4847 0.1717 0.038 Uiso 1 1 calc R U . . .
C68 C 1.1184(2) 0.40812(14) 0.12725(13) 0.0326(7) Uani 1 1 d . . . . .
H68 H 1.1363 0.4182 0.0902 0.039 Uiso 1 1 calc R U . . .
C69 C 1.0724(2) 0.35388(14) 0.13293(14) 0.0346(7) Uani 1 1 d . . . . .
H69 H 1.0587 0.3265 0.0998 0.042 Uiso 1 1 calc R U . . .
C70 C 1.0462(2) 0.33946(12) 0.18704(13) 0.0271(6) Uani 1 1 d . . . . .
H70 H 1.0142 0.3022 0.1904 0.033 Uiso 1 1 calc R U . . .
C71 C 0.7475(2) 0.05851(12) 0.12234(12) 0.0230(6) Uani 1 1 d . . . . .
C72 C 0.6638(2) 0.16540(12) 0.07400(12) 0.0273(6) Uani 1 1 d . . . . .
C73 C 0.8784(2) 0.15102(12) 0.10976(12) 0.0250(6) Uani 1 1 d . . . . .
C74 C 1.0225(3) 0.00098(15) 0.14609(17) 0.0534(10) Uani 1 1 d . . . . .
H74A H 1.0994 0.0068 0.1582 0.08 Uiso 1 1 calc R U . . .
H74B H 1.002 -0.026 0.1752 0.08 Uiso 1 1 calc R U . . .
H74C H 0.987 0.0393 0.1462 0.08 Uiso 1 1 calc R U . . .
C75 C 0.9890(3) -0.02629(14) 0.08013(16) 0.0452(9) Uani 1 1 d . . . . .
H75A H 1.0254 -0.0648 0.0802 0.054 Uiso 1 1 calc R U . . .
H75B H 0.9117 -0.034 0.069 0.054 Uiso 1 1 calc R U . . .
C76 C 1.0150(3) 0.01364(14) 0.03209(15) 0.0443(8) Uani 1 1 d . . . . .
H76A H 1.0919 0.0222 0.0438 0.053 Uiso 1 1 calc R U . . .
H76B H 0.977 0.0517 0.0312 0.053 Uiso 1 1 calc R U . . .
N1 N 0.99735(14) 0.19732(8) 0.37183(8) 0.0120(4) Uani 1 1 d . . . . .
N2 N 0.91154(14) 0.27944(8) 0.34450(8) 0.0116(4) Uani 1 1 d . . . . .
O1 O 0.73649(17) 0.00937(8) 0.10854(9) 0.0343(5) Uani 1 1 d . . . . .
O2 O 0.60364(17) 0.18082(9) 0.03013(9) 0.0421(6) Uani 1 1 d . . . . .
O3 O 0.94469(17) 0.15625(10) 0.08701(10) 0.0392(5) Uani 1 1 d . . . . .
S1 S 0.88303(5) 0.12421(2) 0.25096(3) 0.01459(12) Uani 1 1 d . . . . .
S2 S 0.80102(5) 0.23605(3) 0.20533(3) 0.01793(13) Uani 1 1 d . . . . .
Br1 Br 0.61023(2) 0.12227(2) 0.20029(2) 0.02942(7) Uani 1 1 d . . . . .
Re1 Re 0.76477(2) 0.14001(2) 0.14827(2) 0.01562(3) Uani 1 1 d . . . . .
C46B C 0.675(2) 0.2540(10) 0.4371(10) 0.025(3) Uani 0.36(4) 1 d . U P A 2
H46B H 0.6358 0.2206 0.4177 0.03 Uiso 0.36(4) 1 calc R U P A 2
C47B C 0.6965(17) 0.2577(13) 0.5018(9) 0.035(4) Uani 0.36(4) 1 d . U P A 2
H47B H 0.6765 0.2264 0.5248 0.042 Uiso 0.36(4) 1 calc R U P A 2
C48B C 0.746(2) 0.3061(13) 0.5302(11) 0.042(4) Uani 0.36(4) 1 d . U P A 2
H48B H 0.7589 0.3096 0.5736 0.05 Uiso 0.36(4) 1 calc R U P A 2
C49B C 0.777(2) 0.3499(14) 0.4979(11) 0.039(4) Uani 0.36(4) 1 d . U P A 2
H49B H 0.8161 0.3833 0.5169 0.046 Uiso 0.36(4) 1 calc R U P A 2

loop_
_atom_site_aniso_label
_atom_site_aniso_U_11
_atom_site_aniso_U_22
_atom_site_aniso_U_33
_atom_site_aniso_U_23
_atom_site_aniso_U_13
_atom_site_aniso_U_12
C1 0.0112(11) 0.0113(10) 0.0137(12) 0.0006(9) 0.0006(9) -0.0004(9)
C2 0.0105(10) 0.0102(10) 0.0118(11) 0.0026(9) 0.0014(8) -0.0004(8)
C3 0.0137(11) 0.0147(11) 0.0123(12) 0.0009(9) -0.0009(9) -0.0021(9)
C4 0.0143(11) 0.0122(11) 0.0126(12) -0.0025(9) -0.0011(9) -0.0022(9)
C5 0.0136(11) 0.0092(10) 0.0126(11) 0.0016(9) -0.0011(8) 0.0008(9)
C6 0.0094(10) 0.0132(10) 0.0097(11) 0.0008(9) -0.0022(8) -0.0001(8)
C7 0.0124(11) 0.0133(11) 0.0130(12) 0.0016(9) -0.0006(9) -0.0030(9)
C8 0.0146(11) 0.0131(11) 0.0179(13) 0.0030(9) 0.0021(9) 0.0021(9)
C9 0.0124(11) 0.0157(11) 0.0205(13) 0.0016(10) 0.0046(9) 0.0021(9)
C10 0.0110(11) 0.0133(10) 0.0155(12) 0.0038(9) -0.0003(9) -0.0002(9)
C11 0.0140(11) 0.0106(10) 0.0148(12) 0.0012(9) 0.0027(9) 0.0002(9)
C12 0.0204(12) 0.0169(12) 0.0129(12) 0.0012(9) 0.0043(9) -0.0080(10)
C13 0.0427(17) 0.0235(14) 0.0213(15) -0.0030(11) 0.0127(12) -0.0046(12)
C14 0.077(3) 0.0299(16) 0.0225(17) -0.0104(13) 0.0202(16) -0.0241(17)
C15 0.057(2) 0.0459(19) 0.0163(15) -0.0014(14) 0.0029(14) -0.0383(17)
C16 0.0273(15) 0.0475(18) 0.0183(15) 0.0090(13) -0.0031(11) -0.0202(13)
C17 0.0210(13) 0.0262(13) 0.0161(13) 0.0039(11) 0.0028(10) -0.0086(11)
C18 0.0115(11) 0.0134(11) 0.0204(13) -0.0028(10) 0.0044(9) 0.0001(9)
C19 0.0159(12) 0.0238(13) 0.0323(16) 0.0075(12) 0.0022(11) -0.0008(10)
C20 0.0230(14) 0.0287(15) 0.0431(19) 0.0123(13) 0.0103(13) -0.0030(12)
C21 0.0195(14) 0.0307(15) 0.047(2) -0.0041(14) 0.0105(13) -0.0083(12)
C22 0.0176(13) 0.0426(17) 0.0339(17) -0.0089(14) 0.0005(12) -0.0071(12)
C23 0.0214(13) 0.0310(14) 0.0196(14) 0.0007(11) 0.0039(10) -0.0016(11)
C24 0.0232(13) 0.0146(12) 0.0280(15) 0.0026(11) 0.0104(11) 0.0014(10)
C25 0.0126(11) 0.0134(11) 0.0218(13) 0.0059(10) 0.0035(9) 0.0010(9)
C26 0.0123(11) 0.0171(12) 0.0231(14) 0.0014(10) 0.0029(10) 0.0011(9)
C27 0.0156(12) 0.0259(13) 0.0272(15) 0.0073(12) 0.0008(10) -0.0045(11)
C28 0.0234(14) 0.0344(15) 0.0233(15) 0.0066(12) -0.0003(11) -0.0038(12)
C29 0.0213(14) 0.0315(15) 0.0289(16) -0.0011(13) -0.0046(11) -0.0048(12)
C30 0.0248(14) 0.0248(14) 0.0384(18) 0.0005(13) 0.0022(12) -0.0095(12)
C31 0.0243(14) 0.0232(13) 0.0273(15) 0.0070(11) 0.0079(11) -0.0074(11)
C32 0.0200(12) 0.0157(11) 0.0228(13) 0.0038(10) 0.0083(10) -0.0048(10)
C33 0.0222(13) 0.0341(16) 0.0274(15) 0.0019(12) 0.0087(11) -0.0039(12)
C34 0.0381(18) 0.049(2) 0.0263(17) -0.0036(14) 0.0121(13) -0.0107(15)
C35 0.0457(19) 0.0346(16) 0.0372(19) -0.0027(14) 0.0285(15) -0.0060(14)
C36 0.0325(16) 0.0255(14) 0.048(2) 0.0075(14) 0.0245(14) 0.0038(12)
C37 0.0235(14) 0.0216(13) 0.0306(16) 0.0076(11) 0.0106(11) 0.0003(11)
C38 0.0151(11) 0.0077(10) 0.0132(12) -0.0001(9) -0.0013(9) 0.0027(9)
C39 0.0147(11) 0.0116(10) 0.0116(12) -0.0025(9) 0.0006(9) -0.0006(9)
C40 0.0158(12) 0.0128(11) 0.0201(13) -0.0002(10) 0.0018(9) 0.0035(9)
C41 0.0195(12) 0.0097(10) 0.0197(13) 0.0009(9) -0.0010(10) 0.0022(9)
C42 0.0156(12) 0.0109(11) 0.0238(14) 0.0018(10) 0.0021(10) -0.0030(9)
C43 0.0136(11) 0.0123(11) 0.0178(12) -0.0003(9) 0.0003(9) -0.0009(9)
C44 0.0145(12) 0.0150(11) 0.0189(13) 0.0026(10) 0.0060(9) 0.0052(9)
C45 0.0187(13) 0.0367(15) 0.0222(14) 0.0083(12) 0.0092(10) 0.0135(11)
C46 0.025(3) 0.035(5) 0.023(4) 0.013(3) 0.015(3) 0.012(4)
C47 0.034(4) 0.058(6) 0.031(5) 0.015(5) 0.015(4) 0.015(4)
C48 0.047(7) 0.073(10) 0.020(4) 0.012(5) 0.015(4) 0.021(6)
C49 0.048(7) 0.074(10) 0.027(4) -0.008(5) 0.014(4) 0.015(6)
C50 0.0469(19) 0.0470(18) 0.0230(16) -0.0044(13) 0.0067(13) 0.0171(15)
C51 0.0163(12) 0.0186(12) 0.0177(13) 0.0078(10) 0.0055(10) 0.0007(10)
C52 0.0202(13) 0.0226(13) 0.0243(14) 0.0043(11) 0.0085(10) 0.0027(10)
C53 0.0213(13) 0.0307(15) 0.0387(17) 0.0138(13) 0.0151(12) 0.0075(12)
C54 0.0175(13) 0.0466(18) 0.0298(16) 0.0176(14) 0.0041(11) -0.0024(13)
C55 0.0272(15) 0.0431(17) 0.0226(15) 0.0029(13) 0.0027(12) -0.0113(13)
C56 0.0245(14) 0.0263(14) 0.0219(14) 0.0011(11) 0.0083(11) -0.0024(11)
C57 0.0211(13) 0.0138(12) 0.0376(17) 0.0055(11) 0.0043(11) 0.0033(10)
C58 0.0135(11) 0.0129(10) 0.0245(13) 0.0034(10) 0.0004(9) -0.0006(10)
C59 0.0177(13) 0.0284(14) 0.0200(14) 0.0058(11) 0.0015(10) -0.0097(11)
C60 0.0297(16) 0.0339(16) 0.0320(17) -0.0057(13) 0.0006(12) -0.0092(13)
C61 0.0427(19) 0.050(2) 0.0342(19) -0.0148(16) 0.0082(15) -0.0211(16)
C62 0.0343(18) 0.082(3) 0.0228(17) -0.0063(17) 0.0024(14) -0.0304(18)
C63 0.0230(15) 0.077(3) 0.0243(17) 0.0091(17) -0.0012(12) -0.0126(16)
C64 0.0182(13) 0.0452(18) 0.0274(16) 0.0078(13) 0.0013(11) -0.0037(12)
C65 0.0100(11) 0.0195(12) 0.0221(14) 0.0027(10) 0.0002(9) 0.0015(9)
C66 0.0212(13) 0.0212(13) 0.0291(16) 0.0011(11) 0.0058(11) -0.0020(11)
C67 0.0218(14) 0.0335(16) 0.0397(18) 0.0089(14) 0.0099(12) -0.0029(12)
C68 0.0185(14) 0.0526(19) 0.0268(16) 0.0088(14) 0.0063(11) 0.0043(13)
C69 0.0241(14) 0.0498(19) 0.0291(16) -0.0125(15) 0.0054(12) -0.0037(14)
C70 0.0187(13) 0.0269(14) 0.0330(16) -0.0034(12) 0.0019(11) -0.0038(11)
C71 0.0288(14) 0.0259(14) 0.0116(13) -0.0018(11) 0.0004(10) 0.0004(11)
C72 0.0372(16) 0.0214(13) 0.0184(14) -0.0044(11) -0.0018(12) 0.0043(12)
C73 0.0350(15) 0.0244(14) 0.0139(13) 0.0004(11) 0.0034(11) 0.0095(12)
C74 0.060(2) 0.0344(18) 0.068(3) 0.0111(18) 0.019(2) 0.0041(17)
C75 0.045(2) 0.0308(17) 0.066(3) 0.0102(16) 0.0262(18) 0.0064(15)
C76 0.0432(19) 0.0318(17) 0.062(2) 0.0070(16) 0.0217(18) 0.0077(15)
N1 0.0134(9) 0.0099(9) 0.0108(10) 0.0013(7) -0.0005(7) -0.0005(7)
N2 0.0109(9) 0.0109(9) 0.0110(10) 0.0012(7) -0.0010(7) 0.0010(7)
O1 0.0530(13) 0.0191(10) 0.0293(12) -0.0066(8) 0.0077(10) -0.0048(9)
O2 0.0529(14) 0.0378(12) 0.0223(12) 0.0008(9) -0.0143(10) 0.0110(10)
O3 0.0380(12) 0.0438(13) 0.0388(13) 0.0120(10) 0.0151(10) -0.0031(10)
S1 0.0173(3) 0.0098(2) 0.0141(3) -0.0001(2) -0.0006(2) 0.0001(2)
S2 0.0225(3) 0.0133(3) 0.0132(3) 0.0013(2) -0.0040(2) 0.0034(2)
Br1 0.01939(13) 0.03212(14) 0.03716(17) -0.00498(12) 0.00805(11) -0.00122(11)
Re1 0.01883(5) 0.01428(4) 0.01108(5) -0.00079(4) -0.00097(3) 0.00113(4)
C46B 0.020(5) 0.034(6) 0.022(5) 0.000(4) 0.007(4) 0.017(5)
C47B 0.034(6) 0.056(9) 0.016(6) 0.007(5) 0.009(5) 0.006(7)
C48B 0.041(8) 0.060(9) 0.023(5) 0.001(5) 0.004(5) 0.007(6)
C49B 0.040(10) 0.052(8) 0.026(4) -0.002(4) 0.011(4) 0.011(6)

loop_
_atom_type_symbol
_atom_type_description
_atom_type_scat_dispersion_real
_atom_type_scat_dispersion_imag
_atom_type_scat_source
C C 0.0033 0.0016 'International Tables Vol C Tables 4.2.6.8 and 6.1.1.4'
H H 0 0 'International Tables Vol C Tables 4.2.6.8 and 6.1.1.4'
N N 0.0061 0.0033 'International Tables Vol C Tables 4.2.6.8 and 6.1.1.4'
O O 0.0106 0.006 'International Tables Vol C Tables 4.2.6.8 and 6.1.1.4'
S S 0.1246 0.1234 'International Tables Vol C Tables 4.2.6.8 and 6.1.1.4'
Br Br -0.2901 2.4595 'International Tables Vol C Tables 4.2.6.8 and 6.1.1.4'
Re Re -1.0185 7.231 'International Tables Vol C Tables 4.2.6.8 and 6.1.1.4'

loop_
_geom_angle_atom_site_label_1
_geom_angle_atom_site_label_2
_geom_angle_atom_site_label_3
_geom_angle
_geom_angle_site_symmetry_1
_geom_angle_site_symmetry_3
C2 C1 S1 122.78(16) . .
C2 C1 S2 123.61(16) . .
S1 C1 S2 113.61(13) . .
N2 C2 N1 106.25(18) . .
N2 C2 C1 127.46(19) . .
N1 C2 C1 126.29(19) . .
C4 C3 N1 107.1(2) . .
C4 C3 H3 126.5 . .
N1 C3 H3 126.5 . .
C3 C4 N2 107.6(2) . .
C3 C4 H4 126.2 . .
N2 C4 H4 126.2 . .
C10 C5 C6 123.1(2) . .
C10 C5 N1 119.5(2) . .
C6 C5 N1 117.4(2) . .
C7 C6 C5 117.1(2) . .
C7 C6 C11 122.8(2) . .
C5 C6 C11 119.8(2) . .
C8 C7 C6 121.4(2) . .
C8 C7 H7 119.3 . .
C6 C7 H7 119.3 . .
C9 C8 C7 118.6(2) . .
C9 C8 C24 120.2(2) . .
C7 C8 C24 121.2(2) . .
C10 C9 C8 122.1(2) . .
C10 C9 H9 119 . .
C8 C9 H9 119 . .
C9 C10 C5 117.2(2) . .
C9 C10 C25 121.7(2) . .
C5 C10 C25 121.1(2) . .
C18 C11 C6 113.93(18) . .
C18 C11 C12 114.53(19) . .
C6 C11 C12 108.56(18) . .
C18 C11 H11 106.4 . .
C6 C11 H11 106.4 . .
C12 C11 H11 106.4 . .
C13 C12 C17 118.2(2) . .
C13 C12 C11 119.5(2) . .
C17 C12 C11 122.2(2) . .
C12 C13 C14 120.7(3) . .
C12 C13 H13 119.7 . .
C14 C13 H13 119.7 . .
C15 C14 C13 120.2(3) . .
C15 C14 H14 119.9 . .
C13 C14 H14 119.9 . .
C16 C15 C14 120.1(3) . .
C16 C15 H15 120 . .
C14 C15 H15 120 . .
C15 C16 C17 120.2(3) . .
C15 C16 H16 119.9 . .
C17 C16 H16 119.9 . .
C16 C17 C12 120.7(3) . .
C16 C17 H17 119.6 . .
C12 C17 H17 119.6 . .
C19 C18 C23 118.2(2) . .
C19 C18 C11 123.0(2) . .
C23 C18 C11 118.7(2) . .
C18 C19 C20 121.3(2) . .
C18 C19 H19 119.3 . .
C20 C19 H19 119.3 . .
C21 C20 C19 119.8(3) . .
C21 C20 H20 120.1 . .
C19 C20 H20 120.1 . .
C20 C21 C22 119.9(3) . .
C20 C21 H21 120.1 . .
C22 C21 H21 120.1 . .
C21 C22 C23 120.3(3) . .
C21 C22 H22 119.8 . .
C23 C22 H22 119.8 . .
C22 C23 C18 120.4(3) . .
C22 C23 H23 119.8 . .
C18 C23 H23 119.8 . .
C8 C24 H24A 109.5 . .
C8 C24 H24B 109.5 . .
H24A C24 H24B 109.5 . .
C8 C24 H24C 109.5 . .
H24A C24 H24C 109.5 . .
H24B C24 H24C 109.5 . .
C32 C25 C10 112.2(2) . .
C32 C25 C26 114.31(19) . .
C10 C25 C26 110.49(19) . .
C32 C25 H25 106.4 . .
C10 C25 H25 106.4 . .
C26 C25 H25 106.4 . .
C27 C26 C31 118.0(2) . .
C27 C26 C25 123.3(2) . .
C31 C26 C25 118.7(2) . .
C26 C27 C28 121.2(2) . .
C26 C27 H27 119.4 . .
C28 C27 H27 119.4 . .
C29 C28 C27 120.0(3) . .
C29 C28 H28 120 . .
C27 C28 H28 120 . .
C28 C29 C30 119.4(3) . .
C28 C29 H29 120.3 . .
C30 C29 H29 120.3 . .
C29 C30 C31 120.6(3) . .
C29 C30 H30 119.7 . .
C31 C30 H30 119.7 . .
C30 C31 C26 120.7(3) . .
C30 C31 H31 119.7 . .
C26 C31 H31 119.7 . .
C33 C32 C37 118.6(2) . .
C33 C32 C25 119.2(2) . .
C37 C32 C25 122.1(2) . .
C34 C33 C32 120.9(3) . .
C34 C33 H33 119.5 . .
C32 C33 H33 119.5 . .
C33 C34 C35 120.1(3) . .
C33 C34 H34 119.9 . .
C35 C34 H34 119.9 . .
C36 C35 C34 119.4(3) . .
C36 C35 H35 120.3 . .
C34 C35 H35 120.3 . .
C35 C36 C37 120.9(3) . .
C35 C36 H36 119.5 . .
C37 C36 H36 119.5 . .
C36 C37 C32 120.0(3) . .
C36 C37 H37 120 . .
C32 C37 H37 120 . .
C43 C38 C39 123.6(2) . .
C43 C38 N2 116.30(19) . .
C39 C38 N2 120.0(2) . .
C40 C39 C38 116.0(2) . .
C40 C39 C44 121.4(2) . .
C38 C39 C44 122.6(2) . .
C41 C40 C39 122.7(2) . .
C41 C40 H40 118.7 . .
C39 C40 H40 118.7 . .
C40 C41 C42 118.9(2) . .
C40 C41 C57 120.9(2) . .
C42 C41 C57 120.2(2) . .
C43 C42 C41 121.1(2) . .
C43 C42 H42 119.4 . .
C41 C42 H42 119.4 . .
C42 C43 C38 117.6(2) . .
C42 C43 C58 119.9(2) . .
C38 C43 C58 122.4(2) . .
C45 C44 C39 113.3(2) . .
C45 C44 C51 110.46(19) . .
C39 C44 C51 112.05(19) . .
C45 C44 H44 106.9 . .
C39 C44 H44 106.9 . .
C51 C44 H44 106.9 . .
C46B C45 C50 108.8(11) . .
C50 C45 C46 123.5(7) . .
C46B C45 C44 127.2(11) . .
C50 C45 C44 123.0(3) . .
C46 C45 C44 113.5(7) . .
C47 C46 C45 117.9(8) . .
C47 C46 H46 121 . .
C45 C46 H46 121 . .
C46 C47 C48 121.7(9) . .
C46 C47 H47 119.2 . .
C48 C47 H47 119.2 . .
C47 C48 C49 118.9(9) . .
C47 C48 H48 120.5 . .
C49 C48 H48 120.5 . .
C48 C49 C50 123.6(10) . .
C48 C49 H49 118.2 . .
C50 C49 H49 118.2 . .
C49B C50 C45 130.5(13) . .
C45 C50 C49 114.1(9) . .
C45 C50 H50 122.9 . .
C49 C50 H50 122.9 . .
C56 C51 C52 119.0(2) . .
C56 C51 C44 120.1(2) . .
C52 C51 C44 120.8(2) . .
C53 C52 C51 120.2(3) . .
C53 C52 H52 119.9 . .
C51 C52 H52 119.9 . .
C54 C53 C52 120.2(3) . .
C54 C53 H53 119.9 . .
C52 C53 H53 119.9 . .
C53 C54 C55 120.0(3) . .
C53 C54 H54 120 . .
C55 C54 H54 120 . .
C54 C55 C56 120.1(3) . .
C54 C55 H55 119.9 . .
C56 C55 H55 119.9 . .
C51 C56 C55 120.4(3) . .
C51 C56 H56 119.8 . .
C55 C56 H56 119.8 . .
C41 C57 H57A 109.5 . .
C41 C57 H57B 109.5 . .
H57A C57 H57B 109.5 . .
C41 C57 H57C 109.5 . .
H57A C57 H57C 109.5 . .
H57B C57 H57C 109.5 . .
C43 C58 C65 111.40(19) . .
C43 C58 C59 111.8(2) . .
C65 C58 C59 113.57(19) . .
C43 C58 H58 106.5 . .
C65 C58 H58 106.5 . .
C59 C58 H58 106.5 . .
C60 C59 C64 118.5(3) . .
C60 C59 C58 123.1(2) . .
C64 C59 C58 118.4(2) . .
C59 C60 C61 120.4(3) . .
C59 C60 H60 119.8 . .
C61 C60 H60 119.8 . .
C62 C61 C60 120.1(3) . .
C62 C61 H61 120 . .
C60 C61 H61 120 . .
C61 C62 C63 120.2(3) . .
C61 C62 H62 119.9 . .
C63 C62 H62 119.9 . .
C62 C63 C64 120.0(3) . .
C62 C63 H63 120 . .
C64 C63 H63 120 . .
C63 C64 C59 120.9(3) . .
C63 C64 H64 119.6 . .
C59 C64 H64 119.6 . .
C66 C65 C70 118.2(2) . .
C66 C65 C58 122.7(2) . .
C70 C65 C58 119.1(2) . .
C65 C66 C67 120.5(3) . .
C65 C66 H66 119.8 . .
C67 C66 H66 119.8 . .
C68 C67 C66 120.8(3) . .
C68 C67 H67 119.6 . .
C66 C67 H67 119.6 . .
C67 C68 C69 119.4(3) . .
C67 C68 H68 120.3 . .
C69 C68 H68 120.3 . .
C68 C69 C70 120.0(3) . .
C68 C69 H69 120 . .
C70 C69 H69 120 . .
C69 C70 C65 121.2(3) . .
C69 C70 H70 119.4 . .
C65 C70 H70 119.4 . .
O1 C71 Re1 177.9(2) . .
O2 C72 Re1 179.5(3) . .
O3 C73 Re1 178.6(3) . .
C75 C74 H74A 109.5 . .
C75 C74 H74B 109.5 . .
H74A C74 H74B 109.5 . .
C75 C74 H74C 109.5 . .
H74A C74 H74C 109.5 . .
H74B C74 H74C 109.5 . .
C76 C75 C74 112.7(3) . .
C76 C75 H75A 109 . .
C74 C75 H75A 109 . .
C76 C75 H75B 109 . .
C74 C75 H75B 109 . .
H75A C75 H75B 107.8 . .
C75 C76 C76 112.8(3) . 3_755
C75 C76 H76A 109 . .
C76 C76 H76A 109 3_755 .
C75 C76 H76B 109 . .
C76 C76 H76B 109 3_755 .
H76A C76 H76B 107.8 . .
C2 N1 C3 109.64(18) . .
C2 N1 C5 125.18(18) . .
C3 N1 C5 124.94(18) . .
C2 N2 C4 109.41(18) . .
C2 N2 C38 129.15(18) . .
C4 N2 C38 120.83(18) . .
C1 S1 Re1 89.16(8) . .
C1 S2 Re1 87.54(8) . .
C73 Re1 C71 91.74(11) . .
C73 Re1 C72 90.28(12) . .
C71 Re1 C72 91.12(11) . .
C73 Re1 S1 94.17(8) . .
C71 Re1 S1 98.26(8) . .
C72 Re1 S1 169.48(8) . .
C73 Re1 S2 93.12(8) . .
C71 Re1 S2 167.21(8) . .
C72 Re1 S2 100.67(8) . .
S1 Re1 S2 69.599(19) . .
C73 Re1 Br1 178.63(8) . .
C71 Re1 Br1 86.91(8) . .
C72 Re1 Br1 90.00(9) . .
S1 Re1 Br1 85.785(16) . .
S2 Re1 Br1 88.149(17) . .
C45 C46B C47B 125.3(16) . .
C45 C46B H46B 117.4 . .
C47B C46B H46B 117.4 . .
C48B C47B C46B 118.9(18) . .
C48B C47B H47B 120.6 . .
C46B C47B H47B 120.6 . .
C47B C48B C49B 121(2) . .
C47B C48B H48B 119.6 . .
C49B C48B H48B 119.6 . .
C48B C49B C50 114(2) . .
C48B C49B H49B 122.8 . .
C50 C49B H49B 122.8 . .

loop_
_geom_bond_atom_site_label_1
_geom_bond_atom_site_label_2
_geom_bond_distance
_geom_bond_site_symmetry_2
C1 C2 1.461(3) .
C1 S1 1.688(2) .
C1 S2 1.691(2) .
C2 N2 1.356(3) .
C2 N1 1.356(3) .
C3 C4 1.349(3) .
C3 N1 1.377(3) .
C3 H3 0.95 .
C4 N2 1.375(3) .
C4 H4 0.95 .
C5 C10 1.388(3) .
C5 C6 1.396(3) .
C5 N1 1.448(3) .
C6 C7 1.394(3) .
C6 C11 1.525(3) .
C7 C8 1.392(3) .
C7 H7 0.95 .
C8 C9 1.392(3) .
C8 C24 1.505(3) .
C9 C10 1.383(3) .
C9 H9 0.95 .
C10 C25 1.523(3) .
C11 C18 1.522(3) .
C11 C12 1.531(3) .
C11 H11 1 .
C12 C13 1.387(4) .
C12 C17 1.396(3) .
C13 C14 1.392(4) .
C13 H13 0.95 .
C14 C15 1.376(5) .
C14 H14 0.95 .
C15 C16 1.369(5) .
C15 H15 0.95 .
C16 C17 1.390(4) .
C16 H16 0.95 .
C17 H17 0.95 .
C18 C19 1.377(3) .
C18 C23 1.395(3) .
C19 C20 1.392(4) .
C19 H19 0.95 .
C20 C21 1.374(4) .
C20 H20 0.95 .
C21 C22 1.375(4) .
C21 H21 0.95 .
C22 C23 1.390(4) .
C22 H22 0.95 .
C23 H23 0.95 .
C24 H24A 0.98 .
C24 H24B 0.98 .
C24 H24C 0.98 .
C25 C32 1.522(3) .
C25 C26 1.532(3) .
C25 H25 1 .
C26 C27 1.386(4) .
C26 C31 1.396(3) .
C27 C28 1.391(4) .
C27 H27 0.95 .
C28 C29 1.378(4) .
C28 H28 0.95 .
C29 C30 1.381(4) .
C29 H29 0.95 .
C30 C31 1.382(4) .
C30 H30 0.95 .
C31 H31 0.95 .
C32 C33 1.386(4) .
C32 C37 1.394(3) .
C33 C34 1.382(4) .
C33 H33 0.95 .
C34 C35 1.383(4) .
C34 H34 0.95 .
C35 C36 1.373(4) .
C35 H35 0.95 .
C36 C37 1.386(4) .
C36 H36 0.95 .
C37 H37 0.95 .
C38 C43 1.392(3) .
C38 C39 1.397(3) .
C38 N2 1.457(3) .
C39 C40 1.389(3) .
C39 C44 1.528(3) .
C40 C41 1.385(3) .
C40 H40 0.95 .
C41 C42 1.390(3) .
C41 C57 1.496(3) .
C42 C43 1.387(3) .
C42 H42 0.95 .
C43 C58 1.523(3) .
C44 C45 1.522(4) .
C44 C51 1.530(3) .
C44 H44 1 .
C45 C46B 1.33(2) .
C45 C50 1.382(4) .
C45 C46 1.446(12) .
C46 C47 1.379(12) .
C46 H46 0.95 .
C47 C48 1.382(11) .
C47 H47 0.95 .
C48 C49 1.387(14) .
C48 H48 0.95 .
C49 C50 1.446(15) .
C49 H49 0.95 .
C50 C49B 1.36(2) .
C50 H50 0.95 .
C51 C56 1.381(4) .
C51 C52 1.395(3) .
C52 C53 1.394(4) .
C52 H52 0.95 .
C53 C54 1.370(4) .
C53 H53 0.95 .
C54 C55 1.379(4) .
C54 H54 0.95 .
C55 C56 1.396(4) .
C55 H55 0.95 .
C56 H56 0.95 .
C57 H57A 0.98 .
C57 H57B 0.98 .
C57 H57C 0.98 .
C58 C65 1.524(3) .
C58 C59 1.527(3) .
C58 H58 1 .
C59 C60 1.381(4) .
C59 C64 1.395(4) .
C60 C61 1.395(4) .
C60 H60 0.95 .
C61 C62 1.371(5) .
C61 H61 0.95 .
C62 C63 1.375(5) .
C62 H62 0.95 .
C63 C64 1.379(4) .
C63 H63 0.95 .
C64 H64 0.95 .
C65 C66 1.387(3) .
C65 C70 1.390(4) .
C66 C67 1.393(4) .
C66 H66 0.95 .
C67 C68 1.372(4) .
C67 H67 0.95 .
C68 C69 1.383(4) .
C68 H68 0.95 .
C69 C70 1.387(4) .
C69 H69 0.95 .
C70 H70 0.95 .
C71 O1 1.150(3) .
C71 Re1 1.923(3) .
C72 O2 1.147(3) .
C72 Re1 1.930(3) .
C73 O3 1.121(3) .
C73 Re1 1.919(3) .
C74 C75 1.562(5) .
C74 H74A 0.98 .
C74 H74B 0.98 .
C74 H74C 0.98 .
C75 C76 1.512(4) .
C75 H75A 0.99 .
C75 H75B 0.99 .
C76 C76 1.526(7) 3_755
C76 H76A 0.99 .
C76 H76B 0.99 .
S1 Re1 2.4534(6) .
S2 Re1 2.4999(6) .
Br1 Re1 2.6141(3) .
C46B C47B 1.41(2) .
C46B H46B 0.95 .
C47B C48B 1.34(2) .
C47B H47B 0.95 .
C48B C49B 1.35(3) .
C48B H48B 0.95 .
C49B H49B 0.95 .

loop_
_geom_hbond_atom_site_label_D
_geom_hbond_atom_site_label_H
_geom_hbond_atom_site_label_A
_geom_hbond_distance_DH
_geom_hbond_distance_HA
_geom_hbond_distance_DA
_geom_hbond_angle_DHA
_geom_hbond_site_symmetry_A
C3 H3 O2 0.95 2.57 3.055(3) 112.1 4_666
C4 H4 O2 0.95 2.46 3.009(3) 116.4 4_666

loop_
_geom_torsion_atom_site_label_1
_geom_torsion_atom_site_label_2
_geom_torsion_atom_site_label_3
_geom_torsion_atom_site_label_4
_geom_torsion
_geom_torsion_site_symmetry_4
S1 C1 C2 N2 -170.02(18) .
S2 C1 C2 N2 9.5(3) .
S1 C1 C2 N1 11.0(3) .
S2 C1 C2 N1 -169.40(18) .
N1 C3 C4 N2 -0.9(3) .
C10 C5 C6 C7 -7.0(3) .
N1 C5 C6 C7 170.25(19) .
C10 C5 C6 C11 167.3(2) .
N1 C5 C6 C11 -15.5(3) .
C5 C6 C7 C8 0.2(3) .
C11 C6 C7 C8 -173.9(2) .
C6 C7 C8 C9 5.5(3) .
C6 C7 C8 C24 -174.9(2) .
C7 C8 C9 C10 -4.9(4) .
C24 C8 C9 C10 175.5(2) .
C8 C9 C10 C5 -1.5(3) .
C8 C9 C10 C25 174.7(2) .
C6 C5 C10 C9 7.6(3) .
N1 C5 C10 C9 -169.6(2) .
C6 C5 C10 C25 -168.6(2) .
N1 C5 C10 C25 14.2(3) .
C7 C6 C11 C18 -33.3(3) .
C5 C6 C11 C18 152.7(2) .
C7 C6 C11 C12 95.6(2) .
C5 C6 C11 C12 -78.4(2) .
C18 C11 C12 C13 -85.6(3) .
C6 C11 C12 C13 145.9(2) .
C18 C11 C12 C17 98.3(3) .
C6 C11 C12 C17 -30.2(3) .
C17 C12 C13 C14 -0.3(4) .
C11 C12 C13 C14 -176.5(2) .
C12 C13 C14 C15 0.2(4) .
C13 C14 C15 C16 0.0(4) .
C14 C15 C16 C17 -0.2(4) .
C15 C16 C17 C12 0.1(4) .
C13 C12 C17 C16 0.1(4) .
C11 C12 C17 C16 176.3(2) .
C6 C11 C18 C19 105.0(3) .
C12 C11 C18 C19 -20.8(3) .
C6 C11 C18 C23 -76.3(3) .
C12 C11 C18 C23 157.9(2) .
C23 C18 C19 C20 0.8(4) .
C11 C18 C19 C20 179.5(2) .
C18 C19 C20 C21 -0.2(4) .
C19 C20 C21 C22 0.0(4) .
C20 C21 C22 C23 -0.5(4) .
C21 C22 C23 C18 1.2(4) .
C19 C18 C23 C22 -1.3(4) .
C11 C18 C23 C22 179.9(2) .
C9 C10 C25 C32 30.2(3) .
C5 C10 C25 C32 -153.8(2) .
C9 C10 C25 C26 -98.6(3) .
C5 C10 C25 C26 77.4(3) .
C32 C25 C26 C27 -126.1(3) .
C10 C25 C26 C27 1.5(3) .
C32 C25 C26 C31 55.4(3) .
C10 C25 C26 C31 -176.9(2) .
C31 C26 C27 C28 1.6(4) .
C25 C26 C27 C28 -176.8(2) .
C26 C27 C28 C29 -0.7(4) .
C27 C28 C29 C30 -0.5(4) .
C28 C29 C30 C31 0.7(4) .
C29 C30 C31 C26 0.3(4) .
C27 C26 C31 C30 -1.4(4) .
C25 C26 C31 C30 177.1(2) .
C10 C25 C32 C33 80.0(3) .
C26 C25 C32 C33 -153.2(2) .
C10 C25 C32 C37 -97.1(3) .
C26 C25 C32 C37 29.6(3) .
C37 C32 C33 C34 0.9(4) .
C25 C32 C33 C34 -176.4(2) .
C32 C33 C34 C35 -1.1(4) .
C33 C34 C35 C36 0.8(4) .
C34 C35 C36 C37 -0.2(4) .
C35 C36 C37 C32 0.0(4) .
C33 C32 C37 C36 -0.3(4) .
C25 C32 C37 C36 176.8(2) .
C43 C38 C39 C40 -1.4(3) .
N2 C38 C39 C40 174.1(2) .
C43 C38 C39 C44 178.7(2) .
N2 C38 C39 C44 -5.8(3) .
C38 C39 C40 C41 0.1(3) .
C44 C39 C40 C41 -180.0(2) .
C39 C40 C41 C42 1.8(4) .
C39 C40 C41 C57 -176.9(2) .
C40 C41 C42 C43 -2.7(4) .
C57 C41 C42 C43 176.1(2) .
C41 C42 C43 C38 1.5(4) .
C41 C42 C43 C58 -174.2(2) .
C39 C38 C43 C42 0.6(3) .
N2 C38 C43 C42 -175.1(2) .
C39 C38 C43 C58 176.1(2) .
N2 C38 C43 C58 0.5(3) .
C40 C39 C44 C45 -105.6(2) .
C38 C39 C44 C45 74.3(3) .
C40 C39 C44 C51 20.2(3) .
C38 C39 C44 C51 -159.9(2) .
C39 C44 C45 C46B -168.5(14) .
C51 C44 C45 C46B 64.8(14) .
C39 C44 C45 C50 23.9(3) .
C51 C44 C45 C50 -102.7(3) .
C39 C44 C45 C46 -157.5(7) .
C51 C44 C45 C46 75.8(7) .
C50 C45 C46 C47 4.7(15) .
C44 C45 C46 C47 -173.8(9) .
C45 C46 C47 C48 -1.8(16) .
C46 C47 C48 C49 1.2(16) .
C47 C48 C49 C50 -3.3(18) .
C46B C45 C50 C49B 14(2) .
C44 C45 C50 C49B -176.3(16) .
C46 C45 C50 C49 -6.3(12) .
C44 C45 C50 C49 172.1(8) .
C48 C49 C50 C45 5.7(16) .
C45 C44 C51 C56 -135.0(2) .
C39 C44 C51 C56 97.7(3) .
C45 C44 C51 C52 47.5(3) .
C39 C44 C51 C52 -79.8(3) .
C56 C51 C52 C53 -2.5(4) .
C44 C51 C52 C53 175.0(2) .
C51 C52 C53 C54 1.9(4) .
C52 C53 C54 C55 0.6(4) .
C53 C54 C55 C56 -2.4(4) .
C52 C51 C56 C55 0.7(4) .
C44 C51 C56 C55 -176.8(2) .
C54 C55 C56 C51 1.7(4) .
C42 C43 C58 C65 -43.1(3) .
C38 C43 C58 C65 141.4(2) .
C42 C43 C58 C59 85.2(3) .
C38 C43 C58 C59 -90.3(3) .
C43 C58 C59 C60 -31.2(3) .
C65 C58 C59 C60 95.9(3) .
C43 C58 C59 C64 148.6(2) .
C65 C58 C59 C64 -84.3(3) .
C64 C59 C60 C61 0.1(4) .
C58 C59 C60 C61 179.8(3) .
C59 C60 C61 C62 0.0(5) .
C60 C61 C62 C63 -0.3(5) .
C61 C62 C63 C64 0.4(5) .
C62 C63 C64 C59 -0.3(5) .
C60 C59 C64 C63 0.1(4) .
C58 C59 C64 C63 -179.7(3) .
C43 C58 C65 C66 101.1(3) .
C59 C58 C65 C66 -26.2(3) .
C43 C58 C65 C70 -77.3(3) .
C59 C58 C65 C70 155.5(2) .
C70 C65 C66 C67 0.7(4) .
C58 C65 C66 C67 -177.7(2) .
C65 C66 C67 C68 -1.0(4) .
C66 C67 C68 C69 0.6(4) .
C67 C68 C69 C70 0.1(4) .
C68 C69 C70 C65 -0.4(4) .
C66 C65 C70 C69 0.0(4) .
C58 C65 C70 C69 178.5(2) .
C74 C75 C76 C76 178.5(3) 3_755
N2 C2 N1 C3 -0.4(2) .
C1 C2 N1 C3 178.8(2) .
N2 C2 N1 C5 174.27(19) .
C1 C2 N1 C5 -6.6(4) .
C4 C3 N1 C2 0.8(3) .
C4 C3 N1 C5 -173.9(2) .
C10 C5 N1 C2 86.7(3) .
C6 C5 N1 C2 -90.7(3) .
C10 C5 N1 C3 -99.5(3) .
C6 C5 N1 C3 83.2(3) .
N1 C2 N2 C4 -0.2(2) .
C1 C2 N2 C4 -179.3(2) .
N1 C2 N2 C38 170.7(2) .
C1 C2 N2 C38 -8.4(4) .
C3 C4 N2 C2 0.7(3) .
C3 C4 N2 C38 -171.1(2) .
C43 C38 N2 C2 -94.7(3) .
C39 C38 N2 C2 89.5(3) .
C43 C38 N2 C4 75.3(3) .
C39 C38 N2 C4 -100.5(3) .
C2 C1 S1 Re1 176.91(19) .
S2 C1 S1 Re1 -2.70(12) .
C2 C1 S2 Re1 -176.95(19) .
S1 C1 S2 Re1 2.65(12) .
C50 C45 C46B C47B -9(2) .
C44 C45 C46B C47B -178.3(14) .
C45 C46B C47B C48B 4(3) .
C46B C47B C48B C49B -2(3) .
C47B C48B C49B C50 5(3) .
C45 C50 C49B C48B -12(3) .
